data_7247332
loop_
_publ_author_name
'Liu, Wei'
'Xu, Yuangang'
'Zhang, Yulong'
'Zheng, Hanyue'
'Gou, Xiaodong'
'Xiao, Fei'

_publ_section_title
;
 Design, preparation, and combustion performance of energetic catalysts
 based on transition metal ions (Cu2+, Co2+, Fe2+) and
 3-aminofurazan-4-carboxylic acid
;
_journal_issue 38
_journal_name_full 'RSC Advances'
_journal_page_first 26563
_journal_page_last 26573
_journal_paper_doi 10.1039/D3RA03585A
_journal_volume 13
_journal_year 2023
_chemical_formula_moiety 'C6 H12 Fe N6 O10, H4 O2'
_chemical_formula_sum 'C6 H16 Fe N6 O12'
_chemical_formula_weight 420.10
_space_group_crystal_system orthorhombic
_space_group_IT_number 58
_space_group_name_Hall '-P 2 2n'
_space_group_name_H-M_alt 'P n n m'
_atom_sites_solution_hydrogens mixed
_atom_sites_solution_primary dual
_audit_creation_date 2016-08-23
_audit_creation_method
;
Olex2 1.2-beta
(compiled 2016.09.09 svn.r3337 for OlexSys, GUI svn.r5261)
;
_audit_update_record
;
2017-02-24 deposited with the CCDC.	2023-08-30 downloaded from the CCDC.
;
_cell_angle_alpha 90
_cell_angle_beta 90
_cell_angle_gamma 90
_cell_formula_units_Z 2
_cell_length_a 17.768(4)
_cell_length_b 6.4114(12)
_cell_length_c 6.5376(13)
_cell_measurement_reflns_used 245
_cell_measurement_temperature 170
_cell_measurement_theta_max 22.154
_cell_measurement_theta_min 3.321
_cell_volume 744.7(3)
_computing_cell_refinement 'SAINT v7.68A (Bruker, 2009)'
_computing_data_reduction 'SAINT v7.68A (Bruker, 2009)'
_computing_molecular_graphics 'Olex2 (Dolomanov et al., 2009)'
_computing_publication_material 'Olex2 (Dolomanov et al., 2009)'
_computing_structure_refinement 'ShelXL (Sheldrick, 2015)'
_computing_structure_solution 'ShelXT (Sheldrick, 2015)'
_diffrn_ambient_temperature 170
_diffrn_measured_fraction_theta_full 0.993
_diffrn_measured_fraction_theta_max 0.991
_diffrn_measurement_device_type 'Bruker APEX-II CCD'
_diffrn_measurement_method '\w scans'
_diffrn_radiation_monochromator graphite
_diffrn_radiation_type MoK\a
_diffrn_radiation_wavelength 0.71073
_diffrn_reflns_av_R_equivalents 0.0752
_diffrn_reflns_av_unetI/netI 0.0495
_diffrn_reflns_Laue_measured_fraction_full 0.993
_diffrn_reflns_Laue_measured_fraction_max 0.991
_diffrn_reflns_limit_h_max 23
_diffrn_reflns_limit_h_min -23
_diffrn_reflns_limit_k_max 8
_diffrn_reflns_limit_k_min -7
_diffrn_reflns_limit_l_max 8
_diffrn_reflns_limit_l_min -8
_diffrn_reflns_number 4876
_diffrn_reflns_point_group_measured_fraction_full 0.993
_diffrn_reflns_point_group_measured_fraction_max 0.991
_diffrn_reflns_theta_full 26.000
_diffrn_reflns_theta_max 27.494
_diffrn_reflns_theta_min 2.292
_diffrn_standards_number 0
_exptl_absorpt_coefficient_mu 1.095
_exptl_absorpt_correction_T_max 0.7456
_exptl_absorpt_correction_T_min 0.6181
_exptl_absorpt_correction_type multi-scan
_exptl_absorpt_process_details
;
SADABS-2008/1 (Bruker,2008) was used for absorption correction.
wR2(int) was 0.0688 before and 0.0501 after correction.
The Ratio of minimum to maximum transmission is 0.8290.
The \l/2 correction factor is 0.0015.
;
_exptl_crystal_colour colourless
_exptl_crystal_colour_primary colourless
_exptl_crystal_density_diffrn 1.873
_exptl_crystal_description block
_exptl_crystal_F_000 432
_exptl_crystal_size_max 0.18
_exptl_crystal_size_mid 0.11
_exptl_crystal_size_min 0.08
_refine_diff_density_max 0.405
_refine_diff_density_min -0.549
_refine_diff_density_rms 0.097
_refine_ls_extinction_method none
_refine_ls_goodness_of_fit_ref 1.033
_refine_ls_hydrogen_treatment constr
_refine_ls_matrix_type full
_refine_ls_number_parameters 78
_refine_ls_number_reflns 927
_refine_ls_number_restraints 12
_refine_ls_restrained_S_all 1.033
_refine_ls_R_factor_all 0.0625
_refine_ls_R_factor_gt 0.0401
_refine_ls_shift/su_max 0.000
_refine_ls_shift/su_mean 0.000
_refine_ls_structure_factor_coef Fsqd
_refine_ls_weighting_details 'w=1/[\s^2^(Fo^2^)+(0.0510P)^2^] where P=(Fo^2^+2Fc^2^)/3'
_refine_ls_weighting_scheme calc
_refine_ls_wR_factor_gt 0.0933
_refine_ls_wR_factor_ref 0.1026
_reflns_Friedel_coverage 0.000
_reflns_number_gt 693
_reflns_number_total 927
_reflns_threshold_expression 'I > 2\s(I)'
_cod_data_source_file d3ra03585a2.cif
_cod_data_source_block yy
_cod_original_cell_volume 744.8(3)
_cod_database_code 7247332
_shelx_space_group_comment
;
The symmetry employed for this shelxl refinement is uniquely defined
by the following loop, which should always be used as a source of
symmetry information in preference to the above space-group names.
They are only intended as comments.
;
_olex2_refinement_description
;
1. Fixed Uiso
 At 1.2 times of:
  All N(H,H) groups
 At 1.5 times of:
  All O(H,H) groups
2. Uiso/Uaniso restraints and constraints
Uanis(N1) \\sim Ueq: with sigma of 0.005 and sigma for terminal atoms of 0.01
Uanis(N2) \\sim Ueq: with sigma of 0.005 and sigma for terminal atoms of 0.01
3. Others
 Fixed Sof: H2WA(0.5) H2WB(0.5)
4.a Free rotating group:
 O2W(H2WA,H2WB)
4.b Rotating group:
 O1W(H1WA,H1WB)
4.c X=CH2 refined with riding coordinates:
 N2(H2A,H2B)
;
_shelx_shelxl_version_number 2014/7
_olex2_submission_special_instructions 'No special instructions were received'

loop_
_space_group_symop_operation_xyz
'x, y, z'
'-x, -y, z'
'-x+1/2, y+1/2, -z+1/2'
'x+1/2, -y+1/2, -z+1/2'
'-x, -y, -z'
'x, y, -z'
'x-1/2, -y-1/2, z-1/2'
'-x-1/2, y-1/2, z-1/2'

loop_
_atom_site_label
_atom_site_type_symbol
_atom_site_fract_x
_atom_site_fract_y
_atom_site_fract_z
_atom_site_U_iso_or_equiv
_atom_site_adp_type
_atom_site_occupancy
_atom_site_site_symmetry_order
_atom_site_calc_flag
_atom_site_refinement_flags_posn
_atom_site_refinement_flags_adp
_atom_site_refinement_flags_occupancy
_atom_site_disorder_assembly
_atom_site_disorder_group
Fe1 Fe 0.5000 0.5000 0.5000 0.0131(2) Uani 1 4 d S T P . .
O1 O 0.32997(14) 0.5938(4) 0.5000 0.0232(7) Uani 1 2 d S T P . .
O1W O 0.48426(9) 0.7329(3) 0.7244(3) 0.0201(5) Uani 1 1 d . . . . .
H1WA H 0.5227 0.7412 0.8149 0.030 Uiso 1 1 d GR . . . .
H1WB H 0.4423 0.7109 0.7995 0.030 Uiso 1 1 d GR . . . .
O2W O 0.40557(14) 0.2012(5) 1.0000 0.0191(6) Uani 1 2 d S T P . .
H2WA H 0.3894 0.0816 1.0349 0.029 Uiso 0.5 1 d G . . . .
H2WB H 0.3693 0.2739 0.9542 0.029 Uiso 0.5 1 d G . . . .
O2 O 0.13059(13) 0.2743(4) 0.5000 0.0187(6) Uani 1 2 d S T P . .
O3 O 0.20573(14) -0.0086(5) 0.5000 0.0250(7) Uani 1 2 d S T P . .
N1 N 0.38221(16) 0.4246(5) 0.5000 0.0169(7) Uani 1 2 d S TU P . .
N2 N 0.36595(18) 0.0614(5) 0.5000 0.0226(8) Uani 1 2 d S TU P . .
H2A H 0.4148 0.0381 0.5000 0.027 Uiso 1 2 calc RS T P . .
H2B H 0.3343 -0.0440 0.5000 0.027 Uiso 1 2 calc RS T P . .
N3 N 0.25780(16) 0.5192(5) 0.5000 0.0210(8) Uani 1 2 d S T P . .
C00A C 0.26232(19) 0.3189(6) 0.5000 0.0142(8) Uani 1 2 d S T P . .
C00B C 0.34013(19) 0.2559(6) 0.5000 0.0137(8) Uani 1 2 d S T P . .
C00C C 0.1937(2) 0.1814(7) 0.5000 0.0178(9) Uani 1 2 d S T P . .

loop_
_atom_site_aniso_label
_atom_site_aniso_U_11
_atom_site_aniso_U_22
_atom_site_aniso_U_33
_atom_site_aniso_U_23
_atom_site_aniso_U_13
_atom_site_aniso_U_12
Fe1 0.0101(4) 0.0134(5) 0.0157(4) 0.000 0.000 -0.0010(3)
O1 0.0113(14) 0.0119(17) 0.0464(19) 0.000 0.000 -0.0003(10)
O1W 0.0129(9) 0.0255(13) 0.0220(10) -0.0074(9) 0.0006(7) -0.0022(7)
O2W 0.0144(13) 0.0177(17) 0.0253(16) 0.000 0.000 -0.0012(11)
O2 0.0111(13) 0.0201(16) 0.0248(15) 0.000 0.000 -0.0015(11)
O3 0.0161(13) 0.0152(17) 0.0437(18) 0.000 0.000 -0.0014(12)
N1 0.0108(15) 0.0119(16) 0.0281(18) 0.000 0.000 0.0003(12)
N2 0.0148(16) 0.0118(18) 0.041(2) 0.000 0.000 -0.0004(12)
N3 0.0105(15) 0.019(2) 0.0338(19) 0.000 0.000 -0.0017(13)
C00A 0.0126(18) 0.012(2) 0.0176(19) 0.000 0.000 0.0001(14)
C00B 0.0150(18) 0.013(2) 0.0133(18) 0.000 0.000 0.0003(15)
C00C 0.0126(18) 0.019(2) 0.021(2) 0.000 0.000 -0.0009(15)

loop_
_atom_type_symbol
_atom_type_description
_atom_type_scat_dispersion_real
_atom_type_scat_dispersion_imag
_atom_type_scat_source
C C 0.0033 0.0016 'International Tables Vol C Tables 4.2.6.8 and 6.1.1.4'
H H 0.0000 0.0000 'International Tables Vol C Tables 4.2.6.8 and 6.1.1.4'
Fe Fe 0.3463 0.8444 'International Tables Vol C Tables 4.2.6.8 and 6.1.1.4'
N N 0.0061 0.0033 'International Tables Vol C Tables 4.2.6.8 and 6.1.1.4'
O O 0.0106 0.0060 'International Tables Vol C Tables 4.2.6.8 and 6.1.1.4'

loop_
_geom_angle_atom_site_label_1
_geom_angle_atom_site_label_2
_geom_angle_atom_site_label_3
_geom_angle
_geom_angle_site_symmetry_1
_geom_angle_site_symmetry_3
_geom_angle_publ_flag
O1W Fe1 O1W 180.0 . 5_666 ?
O1W Fe1 O1W 92.00(11) 5_666 6_556 ?
O1W Fe1 O1W 88.00(11) . 6_556 ?
O1W Fe1 O1W 88.00(11) 5_666 2_665 ?
O1W Fe1 O1W 92.00(11) . 2_665 ?
O1W Fe1 O1W 180.0 6_556 2_665 ?
O1W Fe1 N1 91.73(8) 6_556 . ?
O1W Fe1 N1 88.27(8) 2_665 . ?
O1W Fe1 N1 88.27(8) 6_556 5_666 ?
O1W Fe1 N1 91.73(8) 5_666 5_666 ?
O1W Fe1 N1 91.73(8) . . ?
O1W Fe1 N1 88.27(8) 5_666 . ?
O1W Fe1 N1 91.73(8) 2_665 5_666 ?
O1W Fe1 N1 88.27(8) . 5_666 ?
N1 Fe1 N1 180.00(3) . 5_666 ?
N3 O1 N1 110.1(3) . . ?
Fe1 O1W H1WA 113.3 . . ?
Fe1 O1W H1WB 112.1 . . ?
H1WA O1W H1WB 106.0 . . ?
H2WA O2W H2WB 109.4 . . ?
O1 N1 Fe1 117.5(2) . . ?
C00B N1 Fe1 137.7(3) . . ?
C00B N1 O1 104.8(3) . . ?
H2A N2 H2B 120.0 . . ?
C00B N2 H2A 120.0 . . ?
C00B N2 H2B 120.0 . . ?
C00A N3 O1 106.9(3) . . ?
N3 C00A C00B 109.9(3) . . ?
N3 C00A C00C 122.3(3) . . ?
C00B C00A C00C 127.9(4) . . ?
N1 C00B N2 125.1(3) . . ?
N1 C00B C00A 108.4(3) . . ?
N2 C00B C00A 126.5(4) . . ?
O2 C00C C00A 116.2(4) . . ?
O3 C00C O2 127.9(4) . . ?
O3 C00C C00A 115.9(3) . . ?

loop_
_geom_bond_atom_site_label_1
_geom_bond_atom_site_label_2
_geom_bond_distance
_geom_bond_site_symmetry_2
_geom_bond_publ_flag
Fe1 O1W 2.1118(19) . ?
Fe1 O1W 2.1118(19) 6_556 ?
Fe1 O1W 2.1118(19) 2_665 ?
Fe1 O1W 2.1118(19) 5_666 ?
Fe1 N1 2.148(3) . ?
Fe1 N1 2.148(3) 5_666 ?
O1 N1 1.428(4) . ?
O1 N3 1.369(4) . ?
O1W H1WA 0.9047 . ?
O1W H1WB 0.9034 . ?
O2W H2WA 0.8501 . ?
O2W H2WB 0.8502 . ?
O2 C00C 1.270(4) . ?
O3 C00C 1.237(5) . ?
N1 C00B 1.315(5) . ?
N2 H2A 0.8800 . ?
N2 H2B 0.8800 . ?
N2 C00B 1.328(5) . ?
N3 C00A 1.287(5) . ?
C00A C00B 1.440(5) . ?
C00A C00C 1.504(5) . ?

loop_
_geom_torsion_atom_site_label_1
_geom_torsion_atom_site_label_2
_geom_torsion_atom_site_label_3
_geom_torsion_atom_site_label_4
_geom_torsion
_geom_torsion_site_symmetry_1
_geom_torsion_site_symmetry_2
_geom_torsion_site_symmetry_3
_geom_torsion_site_symmetry_4
_geom_torsion_publ_flag
Fe1 N1 C00B N2 0.0 . . . . ?
Fe1 N1 C00B C00A 180.0 . . . . ?
O1 N1 C00B N2 180.0 . . . . ?
O1 N1 C00B C00A 0.0 . . . . ?
O1 N3 C00A C00B 0.0 . . . . ?
O1 N3 C00A C00C 180.0 . . . . ?
N1 O1 N3 C00A 0.0 . . . . ?
N3 O1 N1 Fe1 180.0 . . . . ?
N3 O1 N1 C00B 0.0 . . . . ?
N3 C00A C00B N1 0.0 . . . . ?
N3 C00A C00B N2 180.0 . . . . ?
N3 C00A C00C O2 0.0 . . . . ?
N3 C00A C00C O3 180.0 . . . . ?
C00B C00A C00C O2 180.0 . . . . ?
C00B C00A C00C O3 0.0 . . . . ?
C00C C00A C00B N1 180.0 . . . . ?
C00C C00A C00B N2 0.0 . . . . ?
